data_4132305
loop_
_publ_author_name
'Picazo, Elias'
'Anthony, Sarah M.'
'Giroud, Maude'
'Simon, Adam'
'Miller, Margeaux A.'
'Houk, K. N.'
'Garg, Neil K.'

_publ_section_title
;
 Arynes and Cyclic Alkynes as Synthetic Building Blocks for Stereodefined
 Quaternary Centers.
;
_journal_issue 24
_journal_name_full 'Journal of the American Chemical Society'
_journal_page_first 7605
_journal_page_last 7610
_journal_paper_doi 10.1021/jacs.8b02875
_journal_volume 140
_journal_year 2018
_chemical_absolute_configuration rm
_chemical_formula_moiety 'C21 H25 N O S'
_chemical_formula_sum 'C21 H25 N O S'
_chemical_formula_weight 339.48
_space_group_crystal_system orthorhombic
_space_group_IT_number 19
_space_group_name_Hall 'P 2ac 2ab'
_space_group_name_H-M_alt 'P 21 21 21'
_atom_sites_solution_hydrogens mixed
_audit_creation_method SHELXL-2014/6
_cell_angle_alpha 90
_cell_angle_beta 90
_cell_angle_gamma 90
_cell_formula_units_Z 4
_cell_length_a 9.1114(2)
_cell_length_b 9.3977(2)
_cell_length_c 21.5596(5)
_cell_measurement_reflns_used 9934
_cell_measurement_temperature 100(2)
_cell_measurement_theta_max 72.10
_cell_measurement_theta_min 4.10
_cell_volume 1846.07(7)
_computing_cell_refinement 'Bruker SAINT'
_computing_data_collection 'Bruker APEX2'
_computing_data_reduction 'Bruker SAINT'
_computing_molecular_graphics 'Bruker SHELXTL'
_computing_publication_material 'Bruker SHELXTL'
_computing_structure_refinement 'SHELXL-2014/6 (Sheldrick, 2014)'
_computing_structure_solution 'SHELXS-97 (Sheldrick 2008)'
_diffrn_ambient_temperature 100(2)
_diffrn_detector_area_resol_mean 8.3333
_diffrn_measured_fraction_theta_full 0.978
_diffrn_measured_fraction_theta_max 0.946
_diffrn_measurement_device_type 'Bruker APEX-II CCD'
_diffrn_measurement_method '\f and \w scans'
_diffrn_radiation_type CuK\a
_diffrn_radiation_wavelength 1.54178
_diffrn_reflns_av_R_equivalents 0.0257
_diffrn_reflns_av_unetI/netI 0.0259
_diffrn_reflns_Laue_measured_fraction_full 0.978
_diffrn_reflns_Laue_measured_fraction_max 0.946
_diffrn_reflns_limit_h_max 9
_diffrn_reflns_limit_h_min -10
_diffrn_reflns_limit_k_max 10
_diffrn_reflns_limit_k_min -11
_diffrn_reflns_limit_l_max 24
_diffrn_reflns_limit_l_min -24
_diffrn_reflns_number 17507
_diffrn_reflns_point_group_measured_fraction_full 0.969
_diffrn_reflns_point_group_measured_fraction_max 0.932
_diffrn_reflns_theta_full 67.679
_diffrn_reflns_theta_max 72.125
_diffrn_reflns_theta_min 4.101
_diffrn_source 'I\mS micro--focus source'
_exptl_absorpt_coefficient_mu 1.593
_exptl_absorpt_correction_T_max 0.75
_exptl_absorpt_correction_T_min 0.69
_exptl_absorpt_correction_type multi-scan
_exptl_absorpt_process_details 'SADABS V2014/2 (Bruker AXS Inc.)'
_exptl_crystal_colour colourless
_exptl_crystal_density_diffrn 1.221
_exptl_crystal_description platelet
_exptl_crystal_F_000 728
_exptl_crystal_size_max 0.200
_exptl_crystal_size_mid 0.150
_exptl_crystal_size_min 0.040
_refine_diff_density_max 0.216
_refine_diff_density_min -0.262
_refine_diff_density_rms 0.034
_refine_ls_abs_structure_details
; 
 Flack x determined using 1337 quotients [(I+)-(I-)]/[(I+)+(I-)] 
 (Parsons, Flack and Wagner, Acta Cryst. B69 (2013) 249-259). 
;
_refine_ls_abs_structure_Flack 0.030(4)
_refine_ls_extinction_method none
_refine_ls_goodness_of_fit_ref 1.085
_refine_ls_hydrogen_treatment mixed
_refine_ls_matrix_type full
_refine_ls_number_parameters 224
_refine_ls_number_reflns 3394
_refine_ls_number_restraints 0
_refine_ls_restrained_S_all 1.085
_refine_ls_R_factor_all 0.0228
_refine_ls_R_factor_gt 0.0219
_refine_ls_shift/su_max 0.001
_refine_ls_shift/su_mean 0.000
_refine_ls_structure_factor_coef Fsqd
_refine_ls_weighting_details 'w=1/[\s^2^(Fo^2^)+(0.0379P)^2^+0.0315P] where P=(Fo^2^+2Fc^2^)/3'
_refine_ls_weighting_scheme calc
_refine_ls_wR_factor_gt 0.0580
_refine_ls_wR_factor_ref 0.0582
_reflns_Friedel_coverage 0.709
_reflns_Friedel_fraction_full 0.956
_reflns_Friedel_fraction_max 0.912
_reflns_number_gt 3251
_reflns_number_total 3394
_reflns_threshold_expression 'I > 2\s(I)'
_cod_data_source_file ja8b02875_si_002.cif
_cod_data_source_block garg1708s_a
_cod_database_code 4132305
_shelx_space_group_comment
; 
The symmetry employed for this shelxl refinement is uniquely defined 
by the following loop, which should always be used as a source of 
symmetry information in preference to the above space-group names. 
They are only intended as comments. 
;
_shelx_estimated_absorpt_t_min 0.741
_shelx_estimated_absorpt_t_max 0.939
_shelxl_version_number 2014/6

loop_
_space_group_symop_operation_xyz
'x, y, z'
'-x+1/2, -y, z+1/2'
'-x, y+1/2, -z+1/2'
'x+1/2, -y+1/2, -z'

loop_
_atom_site_label
_atom_site_type_symbol
_atom_site_fract_x
_atom_site_fract_y
_atom_site_fract_z
_atom_site_U_iso_or_equiv
_atom_site_adp_type
_atom_site_occupancy
_atom_site_site_symmetry_order
_atom_site_calc_flag
_atom_site_refinement_flags_posn
_atom_site_refinement_flags_adp
S1 S 0.78513(4) 0.38665(4) 0.51521(2) 0.01421(11) Uani 1 1 d . .
O1 O 0.93511(12) 0.34447(12) 0.49288(5) 0.0191(3) Uani 1 1 d . .
N1 N 0.66126(15) 0.34877(15) 0.46086(6) 0.0141(3) Uani 1 1 d . .
H1N H 0.597(2) 0.287(2) 0.4772(9) 0.017 Uiso 1 1 d . U
C1 C 0.49995(18) 0.47908(17) 0.35112(7) 0.0148(3) Uani 1 1 d . .
C2 C 0.38984(19) 0.42607(18) 0.39269(8) 0.0169(3) Uani 1 1 d . .
H2 H 0.4155 0.3535 0.4214 0.020 Uiso 1 1 calc R U
C3 C 0.24949(18) 0.47660(19) 0.39236(8) 0.0186(4) Uani 1 1 d . .
H3 H 0.1789 0.4372 0.4199 0.022 Uiso 1 1 calc R U
C4 C 0.2080(2) 0.58796(18) 0.35108(8) 0.0206(4) Uani 1 1 d . .
H4 H 0.1105 0.6238 0.3515 0.025 Uiso 1 1 calc R U
C5 C 0.3076(2) 0.64239(18) 0.31135(8) 0.0217(4) Uani 1 1 d . .
H5 H 0.2796 0.7178 0.2845 0.026 Uiso 1 1 calc R U
C6 C 0.45448(19) 0.58910(18) 0.30869(7) 0.0176(4) Uani 1 1 d . .
C7 C 0.5529(2) 0.64018(19) 0.26455(8) 0.0212(4) Uani 1 1 d . .
H7 H 0.5247 0.7172 0.2386 0.025 Uiso 1 1 calc R U
C8 C 0.6915(2) 0.58065(18) 0.25772(8) 0.0200(4) Uani 1 1 d . .
C9 C 0.7868(2) 0.6244(2) 0.20830(8) 0.0260(4) Uani 1 1 d . .
H9 H 0.7563 0.6982 0.1811 0.031 Uiso 1 1 calc R U
C10 C 0.9187(2) 0.5629(2) 0.19981(8) 0.0283(4) Uani 1 1 d . .
H10 H 0.9794 0.5921 0.1663 0.034 Uiso 1 1 calc R U
C11 C 0.9673(2) 0.4544(2) 0.24078(8) 0.0246(4) Uani 1 1 d . .
H11 H 1.0601 0.4109 0.2343 0.030 Uiso 1 1 calc R U
C12 C 0.8820(2) 0.41217(18) 0.28941(8) 0.0193(4) Uani 1 1 d . .
H12 H 0.9179 0.3413 0.3169 0.023 Uiso 1 1 calc R U
C13 C 0.73956(19) 0.47189(17) 0.30001(7) 0.0156(3) Uani 1 1 d . .
C14 C 0.64523(18) 0.42701(17) 0.34883(7) 0.0143(3) Uani 1 1 d . .
C15 C 0.70792(19) 0.32216(16) 0.39614(7) 0.0144(3) Uani 1 1 d . .
H15 H 0.8168 0.3351 0.3953 0.017 Uiso 1 1 calc R U
C16 C 0.67896(18) 0.16611(17) 0.37784(8) 0.0172(3) Uani 1 1 d . .
H16A H 0.5724 0.1467 0.3810 0.021 Uiso 1 1 calc R U
H16B H 0.7084 0.1520 0.3341 0.021 Uiso 1 1 calc R U
C17 C 0.7616(2) 0.06012(18) 0.41839(8) 0.0213(4) Uani 1 1 d . .
H17A H 0.8651 0.0878 0.4209 0.032 Uiso 1 1 calc R U
H17B H 0.7539 -0.0352 0.4003 0.032 Uiso 1 1 calc R U
H17C H 0.7189 0.0596 0.4601 0.032 Uiso 1 1 calc R U
C18 C 0.78725(18) 0.58219(16) 0.51427(8) 0.0162(3) Uani 1 1 d . .
C19 C 0.8269(2) 0.63808(17) 0.45019(8) 0.0204(4) Uani 1 1 d . .
H19A H 0.7456 0.6201 0.4215 0.031 Uiso 1 1 calc R U
H19B H 0.9153 0.5895 0.4352 0.031 Uiso 1 1 calc R U
H19C H 0.8455 0.7407 0.4526 0.031 Uiso 1 1 calc R U
C20 C 0.63523(19) 0.6304(2) 0.53405(9) 0.0231(4) Uani 1 1 d . .
H20A H 0.6325 0.7345 0.5361 0.035 Uiso 1 1 calc R U
H20B H 0.6124 0.5909 0.5750 0.035 Uiso 1 1 calc R U
H20C H 0.5626 0.5969 0.5039 0.035 Uiso 1 1 calc R U
C21 C 0.90235(19) 0.62342(19) 0.56257(8) 0.0210(4) Uani 1 1 d . .
H21A H 0.9025 0.7270 0.5680 0.032 Uiso 1 1 calc R U
H21B H 0.9995 0.5922 0.5485 0.032 Uiso 1 1 calc R U
H21C H 0.8790 0.5776 0.6022 0.032 Uiso 1 1 calc R U

loop_
_atom_site_aniso_label
_atom_site_aniso_U_11
_atom_site_aniso_U_22
_atom_site_aniso_U_33
_atom_site_aniso_U_23
_atom_site_aniso_U_13
_atom_site_aniso_U_12
S1 0.0151(2) 0.01355(17) 0.01394(19) 0.00150(14) -0.00238(15) 0.00090(14)
O1 0.0154(6) 0.0192(6) 0.0229(6) -0.0008(5) -0.0033(5) 0.0047(4)
N1 0.0127(7) 0.0167(7) 0.0129(7) 0.0013(5) 0.0000(5) -0.0026(5)
C1 0.0177(9) 0.0141(8) 0.0125(8) -0.0012(6) -0.0028(6) -0.0022(6)
C2 0.0184(9) 0.0164(8) 0.0159(8) 0.0007(6) -0.0027(6) -0.0012(7)
C3 0.0157(9) 0.0217(8) 0.0185(8) -0.0024(7) -0.0007(6) -0.0024(6)
C4 0.0178(9) 0.0234(9) 0.0205(9) -0.0053(7) -0.0055(7) 0.0051(7)
C5 0.0273(11) 0.0195(8) 0.0183(8) -0.0011(7) -0.0064(7) 0.0053(7)
C6 0.0229(10) 0.0157(8) 0.0140(8) -0.0008(7) -0.0055(6) -0.0004(6)
C7 0.0285(10) 0.0190(9) 0.0160(8) 0.0043(7) -0.0046(6) -0.0013(7)
C8 0.0251(10) 0.0192(8) 0.0157(8) 0.0009(7) -0.0026(7) -0.0055(7)
C9 0.0361(11) 0.0257(9) 0.0163(9) 0.0046(7) 0.0008(8) -0.0088(9)
C10 0.0319(11) 0.0356(10) 0.0174(9) -0.0008(8) 0.0078(7) -0.0135(8)
C11 0.0208(10) 0.0318(10) 0.0212(9) -0.0054(7) 0.0042(7) -0.0062(7)
C12 0.0197(9) 0.0213(9) 0.0167(8) -0.0016(7) -0.0003(6) -0.0045(7)
C13 0.0168(9) 0.0166(7) 0.0134(8) -0.0011(6) -0.0014(6) -0.0056(6)
C14 0.0165(9) 0.0130(7) 0.0135(8) -0.0004(6) -0.0020(6) -0.0025(6)
C15 0.0134(8) 0.0162(7) 0.0137(8) 0.0010(6) 0.0012(6) 0.0010(7)
C16 0.0190(9) 0.0166(8) 0.0160(8) -0.0009(7) 0.0009(6) 0.0011(6)
C17 0.0241(10) 0.0166(7) 0.0232(9) 0.0032(7) 0.0035(7) 0.0036(7)
C18 0.0172(9) 0.0118(7) 0.0196(8) -0.0011(6) -0.0015(7) 0.0007(6)
C19 0.0236(10) 0.0147(8) 0.0229(9) 0.0032(7) -0.0029(7) -0.0030(6)
C20 0.0181(9) 0.0201(8) 0.0312(10) -0.0043(7) -0.0005(7) 0.0041(7)
C21 0.0213(9) 0.0185(8) 0.0232(9) -0.0022(7) -0.0036(7) 0.0005(7)

loop_
_atom_type_symbol
_atom_type_description
_atom_type_scat_dispersion_real
_atom_type_scat_dispersion_imag
_atom_type_scat_source
C C 0.0181 0.0091 'International Tables Vol C Tables 4.2.6.8 and 6.1.1.4'
H H 0.0000 0.0000 'International Tables Vol C Tables 4.2.6.8 and 6.1.1.4'
N N 0.0311 0.0180 'International Tables Vol C Tables 4.2.6.8 and 6.1.1.4'
O O 0.0492 0.0322 'International Tables Vol C Tables 4.2.6.8 and 6.1.1.4'
S S 0.3331 0.5567 'International Tables Vol C Tables 4.2.6.8 and 6.1.1.4'

loop_
_geom_angle_atom_site_label_1
_geom_angle_atom_site_label_2
_geom_angle_atom_site_label_3
_geom_angle
O1 S1 N1 109.55(7)
O1 S1 C18 104.52(7)
N1 S1 C18 102.31(7)
C15 N1 S1 120.32(11)
C15 N1 H1N 116.8(13)
S1 N1 H1N 107.7(13)
C14 C1 C2 123.85(15)
C14 C1 C6 119.73(15)
C2 C1 C6 116.40(15)
C3 C2 C1 122.10(16)
C3 C2 H2 119.0
C1 C2 H2 119.0
C2 C3 C4 120.50(16)
C2 C3 H3 119.7
C4 C3 H3 119.7
C5 C4 C3 119.79(17)
C5 C4 H4 120.1
C3 C4 H4 120.1
C4 C5 C6 121.49(16)
C4 C5 H5 119.3
C6 C5 H5 119.3
C7 C6 C5 120.61(15)
C7 C6 C1 119.72(16)
C5 C6 C1 119.66(16)
C8 C7 C6 121.27(16)
C8 C7 H7 119.4
C6 C7 H7 119.4
C7 C8 C9 120.90(16)
C7 C8 C13 119.72(16)
C9 C8 C13 119.37(17)
C10 C9 C8 121.21(18)
C10 C9 H9 119.4
C8 C9 H9 119.4
C9 C10 C11 120.15(17)
C9 C10 H10 119.9
C11 C10 H10 119.9
C12 C11 C10 120.62(18)
C12 C11 H11 119.7
C10 C11 H11 119.7
C11 C12 C13 121.66(16)
C11 C12 H12 119.2
C13 C12 H12 119.2
C14 C13 C12 123.32(15)
C14 C13 C8 119.72(16)
C12 C13 C8 116.95(15)
C1 C14 C13 119.30(15)
C1 C14 C15 123.38(15)
C13 C14 C15 117.31(15)
N1 C15 C14 114.38(13)
N1 C15 C16 110.67(13)
C14 C15 C16 112.24(13)
N1 C15 H15 106.3
C14 C15 H15 106.3
C16 C15 H15 106.3
C17 C16 C15 112.97(14)
C17 C16 H16A 109.0
C15 C16 H16A 109.0
C17 C16 H16B 109.0
C15 C16 H16B 109.0
H16A C16 H16B 107.8
C16 C17 H17A 109.5
C16 C17 H17B 109.5
H17A C17 H17B 109.5
C16 C17 H17C 109.5
H17A C17 H17C 109.5
H17B C17 H17C 109.5
C20 C18 C19 111.64(15)
C20 C18 C21 111.05(14)
C19 C18 C21 111.60(13)
C20 C18 S1 106.60(11)
C19 C18 S1 110.95(11)
C21 C18 S1 104.68(11)
C18 C19 H19A 109.5
C18 C19 H19B 109.5
H19A C19 H19B 109.5
C18 C19 H19C 109.5
H19A C19 H19C 109.5
H19B C19 H19C 109.5
C18 C20 H20A 109.5
C18 C20 H20B 109.5
H20A C20 H20B 109.5
C18 C20 H20C 109.5
H20A C20 H20C 109.5
H20B C20 H20C 109.5
C18 C21 H21A 109.5
C18 C21 H21B 109.5
H21A C21 H21B 109.5
C18 C21 H21C 109.5
H21A C21 H21C 109.5
H21B C21 H21C 109.5

loop_
_geom_bond_atom_site_label_1
_geom_bond_atom_site_label_2
_geom_bond_distance
S1 O1 1.5020(12)
S1 N1 1.6654(14)
S1 C18 1.8379(15)
N1 C15 1.480(2)
N1 H1N 0.89(2)
C1 C14 1.412(2)
C1 C2 1.435(2)
C1 C6 1.441(2)
C2 C3 1.364(2)
C2 H2 0.9500
C3 C4 1.425(2)
C3 H3 0.9500
C4 C5 1.349(3)
C4 H4 0.9500
C5 C6 1.430(3)
C5 H5 0.9500
C6 C7 1.393(2)
C7 C8 1.389(3)
C7 H7 0.9500
C8 C9 1.435(2)
C8 C13 1.438(2)
C9 C10 1.346(3)
C9 H9 0.9500
C10 C11 1.420(3)
C10 H10 0.9500
C11 C12 1.364(2)
C11 H11 0.9500
C12 C13 1.432(3)
C12 H12 0.9500
C13 C14 1.423(2)
C14 C15 1.529(2)
C15 C16 1.541(2)
C15 H15 1.0000
C16 C17 1.524(2)
C16 H16A 0.9900
C16 H16B 0.9900
C17 H17A 0.9800
C17 H17B 0.9800
C17 H17C 0.9800
C18 C20 1.518(2)
C18 C19 1.522(2)
C18 C21 1.528(2)
C19 H19A 0.9800
C19 H19B 0.9800
C19 H19C 0.9800
C20 H20A 0.9800
C20 H20B 0.9800
C20 H20C 0.9800
C21 H21A 0.9800
C21 H21B 0.9800
C21 H21C 0.9800
